data_7037150
loop_
_publ_author_name
'Krupski, Sergei'
'Kehr, Gerald'
'Daniliuc, Constantin G.'
'Erker, Gerhard'

_publ_section_title
;
 Unusual borane addition to conjugated dienylphosphanes under frustrated
 Lewis pair conditions.
;
_journal_issue 14
_journal_name_full 'Dalton transactions (Cambridge, England : 2003)'
_journal_page_first 6111
_journal_page_last 6117
_journal_paper_doi 10.1039/c5dt03879k
_journal_volume 45
_journal_year 2016
_chemical_formula_sum 'C43 H36 B F10 P'
_chemical_formula_weight 784.50
_chemical_name_systematic
; 
 ? 
;
_space_group_IT_number 2
_symmetry_cell_setting triclinic
_symmetry_space_group_name_Hall '-P 1'
_symmetry_space_group_name_H-M 'P -1'
_atom_sites_solution_hydrogens geom
_atom_sites_solution_primary direct
_atom_sites_solution_secondary difmap
_audit_creation_method SHELXL-97
_audit_update_record
;
2015-09-11 deposited with the CCDC.
2015-11-05 downloaded from the CCDC.
;
_cell_angle_alpha 75.2510(10)
_cell_angle_beta 78.7810(10)
_cell_angle_gamma 88.548(3)
_cell_formula_units_Z 2
_cell_length_a 11.2806(4)
_cell_length_b 12.2184(4)
_cell_length_c 17.1300(8)
_cell_measurement_reflns_used 5073
_cell_measurement_temperature 223(2)
_cell_measurement_theta_max 25.03
_cell_measurement_theta_min 3.70
_cell_volume 2238.89(15)
_computing_cell_refinement 'Collect (Nonius B.V., 1998)'
_computing_data_collection 'Collect (Nonius B.V., 1998)'
_computing_data_reduction 'Denzo-SMN (Otwinowski & Minor, 1997)'
_computing_molecular_graphics 'XP (BrukerAXS, 2000)'
_computing_publication_material 'SHELXL-97 (Sheldrick, 1997)'
_computing_structure_refinement 'SHELXL-97 (Sheldrick, 1997)'
_computing_structure_solution 'SHELXS-97 (Sheldrick, 1990)'
_diffrn_ambient_temperature 223(2)
_diffrn_measured_fraction_theta_full 0.979
_diffrn_measured_fraction_theta_max 0.979
_diffrn_measurement_device_type 'Nonius KappaCCD APEXII'
_diffrn_measurement_method '\w and \f scans'
_diffrn_radiation_monochromator 'Montel mirror'
_diffrn_radiation_source 'rotating anode Nonius FR591'
_diffrn_radiation_type MoK\a
_diffrn_radiation_wavelength 0.71073
_diffrn_reflns_av_R_equivalents 0.080
_diffrn_reflns_av_sigmaI/netI 0.0876
_diffrn_reflns_limit_h_max 13
_diffrn_reflns_limit_h_min -13
_diffrn_reflns_limit_k_max 14
_diffrn_reflns_limit_k_min -13
_diffrn_reflns_limit_l_max 20
_diffrn_reflns_limit_l_min 0
_diffrn_reflns_number 17590
_diffrn_reflns_theta_full 24.82
_diffrn_reflns_theta_max 24.82
_diffrn_reflns_theta_min 4.10
_exptl_absorpt_coefficient_mu 0.129
_exptl_absorpt_correction_T_max 0.9936
_exptl_absorpt_correction_T_min 0.9809
_exptl_absorpt_correction_type multi-scan
_exptl_absorpt_process_details 'Denzo (Otwinowski, Borek, Majewski & Minor, 2003)'
_exptl_crystal_colour colourless
_exptl_crystal_density_diffrn 1.164
_exptl_crystal_density_method 'not measured'
_exptl_crystal_description plate
_exptl_crystal_F_000 808
_exptl_crystal_size_max 0.15
_exptl_crystal_size_mid 0.12
_exptl_crystal_size_min 0.05
_refine_diff_density_max 0.381
_refine_diff_density_min -0.343
_refine_diff_density_rms 0.071
_refine_ls_extinction_method none
_refine_ls_goodness_of_fit_ref 1.082
_refine_ls_hydrogen_treatment constr
_refine_ls_matrix_type full
_refine_ls_number_parameters 634
_refine_ls_number_reflns 7575
_refine_ls_number_restraints 422
_refine_ls_restrained_S_all 1.107
_refine_ls_R_factor_all 0.1743
_refine_ls_R_factor_gt 0.1011
_refine_ls_shift/su_max 0.000
_refine_ls_shift/su_mean 0.000
_refine_ls_structure_factor_coef Fsqd
_refine_ls_weighting_details 'calc w=1/[\s^2^(Fo^2^)+(0.1846P)^2^+0.0000P] where P=(Fo^2^+2Fc^2^)/3'
_refine_ls_weighting_scheme calc
_refine_ls_wR_factor_gt 0.2763
_refine_ls_wR_factor_ref 0.3124
_reflns_number_gt 4121
_reflns_number_total 7575
_reflns_threshold_expression >2sigma(I)
_cod_data_source_file c5dt03879k2.cif
_cod_data_source_block erk7913
_cod_depositor_comments 'Adding full bibliography for 7037148--7037152.cif.'
_cod_original_sg_symbol_H-M P-1
_cod_database_code 7037150

loop_
_symmetry_equiv_pos_as_xyz
'x, y, z'
'-x, -y, -z'

loop_
_atom_site_label
_atom_site_type_symbol
_atom_site_fract_x
_atom_site_fract_y
_atom_site_fract_z
_atom_site_U_iso_or_equiv
_atom_site_adp_type
_atom_site_occupancy
_atom_site_symmetry_multiplicity
_atom_site_calc_flag
_atom_site_refinement_flags
_atom_site_disorder_assembly
_atom_site_disorder_group
B1 B 0.6248(4) 0.9286(4) 0.2453(4) 0.0499(15) Uani 1 1 d . . .
C1 C 0.7639(4) 0.8799(4) 0.2133(3) 0.0464(12) Uani 1 1 d . A .
H1 H 0.7552 0.8022 0.2074 0.056 Uiso 1 1 calc R . .
C2 C 0.8264(4) 0.9548(4) 0.1326(3) 0.0464(12) Uani 1 1 d . . .
H2 H 0.8062 0.9491 0.0830 0.056 Uiso 1 1 calc R . .
C3 C 0.9102(4) 1.0288(4) 0.1321(3) 0.0476(12) Uani 1 1 d . . .
C4 C 0.9350(4) 1.0264(4) 0.2165(3) 0.0539(13) Uani 1 1 d . A .
H4A H 0.8893 1.0837 0.2399 0.065 Uiso 1 1 calc R . .
H4B H 1.0213 1.0368 0.2151 0.065 Uiso 1 1 calc R . .
C5 C 0.9719(5) 1.1166(5) 0.0589(4) 0.0634(15) Uani 1 1 d . . .
H5A H 0.9439 1.1093 0.0104 0.095 Uiso 1 1 calc R . .
H5B H 1.0586 1.1065 0.0514 0.095 Uiso 1 1 calc R . .
H5C H 0.9534 1.1912 0.0674 0.095 Uiso 1 1 calc R . .
C6 C 0.6379(4) 1.0590(4) 0.2448(4) 0.0549(14) Uani 1 1 d . . .
H6 H 0.6482 1.0747 0.2940 0.066 Uiso 1 1 calc R . .
C11 C 1.0104(4) 0.7939(4) 0.2519(3) 0.0519(13) Uani 1 1 d . A .
C12 C 1.0214(4) 0.7201(4) 0.1996(4) 0.0571(14) Uani 1 1 d . . .
C13 C 1.1246(4) 0.6566(4) 0.1903(5) 0.077(2) Uani 1 1 d . . .
H13 H 1.1296 0.6063 0.1564 0.092 Uiso 1 1 calc R . .
C14 C 1.2199(4) 0.6639(5) 0.2284(5) 0.086(2) Uani 1 1 d . . .
C15 C 1.2091(5) 0.7378(5) 0.2788(5) 0.083(2) Uani 1 1 d . . .
H15 H 1.2731 0.7437 0.3055 0.099 Uiso 1 1 calc R . .
C16 C 1.1085(4) 0.8031(4) 0.2919(4) 0.0633(16) Uani 1 1 d . . .
C17 C 0.9272(5) 0.6993(5) 0.1516(4) 0.0686(17) Uani 1 1 d . . .
H17A H 0.9606 0.6513 0.1159 0.103 Uiso 1 1 calc R . .
H17B H 0.9052 0.7710 0.1186 0.103 Uiso 1 1 calc R . .
H17C H 0.8560 0.6623 0.1898 0.103 Uiso 1 1 calc R . .
C18 C 1.3324(6) 0.5927(6) 0.2159(6) 0.110(3) Uani 1 1 d U . .
H18A H 1.4010 0.6298 0.2259 0.165 Uiso 1 1 calc R . .
H18B H 1.3492 0.5847 0.1599 0.165 Uiso 1 1 calc R . .
H18C H 1.3183 0.5184 0.2541 0.165 Uiso 1 1 calc R . .
C19 C 1.1098(5) 0.8766(5) 0.3500(4) 0.0766(18) Uani 1 1 d . . .
H19A H 1.1883 0.8732 0.3657 0.115 Uiso 1 1 calc R . .
H19B H 1.0476 0.8499 0.3988 0.115 Uiso 1 1 calc R . .
H19C H 1.0945 0.9542 0.3231 0.115 Uiso 1 1 calc R . .
P1 P 0.88071(10) 0.88361(10) 0.27242(9) 0.0473(4) Uani 1 1 d D . .
C21 C 0.828(5) 0.858(2) 0.3823(10) 0.051(6) Uani 0.45(4) 1 d PDU A 1
C22 C 0.826(2) 0.9381(16) 0.4289(9) 0.058(6) Uani 0.45(4) 1 d PDU A 1
C23 C 0.778(3) 0.9059(16) 0.5132(10) 0.079(6) Uani 0.45(4) 1 d PDU A 1
H23 H 0.7792 0.9585 0.5446 0.094 Uiso 0.45(4) 1 calc PR A 1
C24 C 0.727(2) 0.7993(15) 0.5520(9) 0.063(5) Uani 0.45(4) 1 d PDU A 1
C25 C 0.738(3) 0.7187(17) 0.5073(11) 0.061(6) Uani 0.45(4) 1 d PDU A 1
H25 H 0.7107 0.6439 0.5340 0.073 Uiso 0.45(4) 1 calc PR A 1
C26 C 0.787(5) 0.7462(18) 0.4235(13) 0.056(6) Uani 0.45(4) 1 d PDU A 1
C27 C 0.877(3) 1.0582(16) 0.3959(18) 0.066(6) Uani 0.45(4) 1 d PDU A 1
H27A H 0.8265 1.1027 0.3605 0.099 Uiso 0.45(4) 1 calc PR A 1
H27B H 0.9586 1.0575 0.3645 0.099 Uiso 0.45(4) 1 calc PR A 1
H27C H 0.8791 1.0913 0.4414 0.099 Uiso 0.45(4) 1 calc PR A 1
C28 C 0.663(3) 0.7650(19) 0.6405(10) 0.092(7) Uani 0.45(4) 1 d PDU A 1
H28A H 0.5987 0.8169 0.6497 0.138 Uiso 0.45(4) 1 calc PR A 1
H28B H 0.7204 0.7672 0.6758 0.138 Uiso 0.45(4) 1 calc PR A 1
H28C H 0.6298 0.6888 0.6530 0.138 Uiso 0.45(4) 1 calc PR A 1
C29 C 0.800(6) 0.649(3) 0.383(2) 0.061(8) Uani 0.45(4) 1 d PDU A 1
H29A H 0.8810 0.6192 0.3822 0.091 Uiso 0.45(4) 1 calc PR A 1
H29B H 0.7878 0.6758 0.3266 0.091 Uiso 0.45(4) 1 calc PR A 1
H29C H 0.7410 0.5898 0.4131 0.091 Uiso 0.45(4) 1 calc PR A 1
C21A C 0.818(5) 0.8474(16) 0.3816(8) 0.056(5) Uani 0.55(4) 1 d PDU A 2
C22A C 0.796(2) 0.9271(14) 0.4296(8) 0.060(5) Uani 0.55(4) 1 d PDU A 2
C23A C 0.7349(19) 0.8914(12) 0.5115(8) 0.066(4) Uani 0.55(4) 1 d PDU A 2
H23A H 0.7254 0.9432 0.5444 0.079 Uiso 0.55(4) 1 calc PR A 2
C24A C 0.688(2) 0.7816(14) 0.5457(9) 0.074(5) Uani 0.55(4) 1 d PDU A 2
C25A C 0.715(2) 0.7035(15) 0.4990(10) 0.066(5) Uani 0.55(4) 1 d PDU A 2
H25A H 0.6897 0.6277 0.5228 0.079 Uiso 0.55(4) 1 calc PR A 2
C26A C 0.779(4) 0.7334(16) 0.4179(11) 0.057(5) Uani 0.55(4) 1 d PDU A 2
C27A C 0.841(2) 1.0497(14) 0.4006(14) 0.068(5) Uani 0.55(4) 1 d PDU A 2
H27D H 0.8035 1.0896 0.3556 0.102 Uiso 0.55(4) 1 calc PR A 2
H27E H 0.9285 1.0522 0.3819 0.102 Uiso 0.55(4) 1 calc PR A 2
H27F H 0.8214 1.0856 0.4457 0.102 Uiso 0.55(4) 1 calc PR A 2
C28A C 0.608(3) 0.7492(17) 0.6303(10) 0.109(6) Uani 0.55(4) 1 d PDU A 2
H28D H 0.5266 0.7327 0.6254 0.163 Uiso 0.55(4) 1 calc PR A 2
H28E H 0.6068 0.8115 0.6560 0.163 Uiso 0.55(4) 1 calc PR A 2
H28F H 0.6395 0.6828 0.6637 0.163 Uiso 0.55(4) 1 calc PR A 2
C29A C 0.799(5) 0.643(2) 0.3707(17) 0.065(7) Uani 0.55(4) 1 d PDU A 2
H29D H 0.8810 0.6170 0.3678 0.098 Uiso 0.55(4) 1 calc PR A 2
H29E H 0.7840 0.6738 0.3155 0.098 Uiso 0.55(4) 1 calc PR A 2
H29F H 0.7429 0.5794 0.3987 0.098 Uiso 0.55(4) 1 calc PR A 2
C31 C 0.5364(4) 0.9183(4) 0.1795(4) 0.0568(14) Uani 1 1 d . . .
F32 F 0.6568(3) 0.8037(3) 0.1013(2) 0.0740(10) Uani 1 1 d . . .
C32 C 0.5543(5) 0.8627(5) 0.1168(4) 0.0642(16) Uani 1 1 d . . .
F33 F 0.5011(4) 0.7997(4) 0.0084(3) 0.1183(15) Uani 1 1 d . . .
C33 C 0.4740(6) 0.8575(6) 0.0680(5) 0.087(2) Uani 1 1 d . . .
F34 F 0.2855(4) 0.9051(5) 0.0307(4) 0.146(2) Uani 1 1 d U . .
C34 C 0.3659(7) 0.9108(7) 0.0772(6) 0.097(2) Uani 1 1 d U . .
F35 F 0.2347(3) 1.0190(4) 0.1509(3) 0.1313(18) Uani 1 1 d U . .
C35 C 0.3405(5) 0.9659(6) 0.1380(6) 0.094(3) Uani 1 1 d . . .
F36 F 0.3875(2) 1.0192(3) 0.2493(3) 0.0936(13) Uani 1 1 d . . .
C36 C 0.4240(5) 0.9683(5) 0.1871(5) 0.0766(19) Uani 1 1 d . . .
C41 C 0.5534(4) 0.8438(4) 0.3336(4) 0.0579(15) Uani 1 1 d . . .
F42 F 0.5762(3) 0.6857(2) 0.2752(2) 0.0720(9) Uani 1 1 d . . .
C42 C 0.5322(4) 0.7290(5) 0.3403(4) 0.0613(15) Uani 1 1 d . . .
F43 F 0.4524(3) 0.5453(3) 0.4089(3) 0.0989(13) Uani 1 1 d . . .
C43 C 0.4676(5) 0.6553(5) 0.4083(5) 0.0703(18) Uani 1 1 d . . .
F44 F 0.3556(3) 0.6199(3) 0.5438(3) 0.1143(15) Uani 1 1 d . . .
C44 C 0.4188(5) 0.6915(5) 0.4755(5) 0.082(2) Uani 1 1 d . . .
F45 F 0.3909(4) 0.8397(4) 0.5418(3) 0.1321(19) Uani 1 1 d U . .
C45 C 0.4372(6) 0.8025(5) 0.4745(5) 0.091(2) Uani 1 1 d . . .
F46 F 0.5115(4) 0.9835(3) 0.4087(3) 0.1114(15) Uani 1 1 d U . .
C46 C 0.5024(5) 0.8748(4) 0.4050(4) 0.080(2) Uani 1 1 d . . .
C7 C 0.6354(4) 1.1470(4) 0.1809(4) 0.0596(14) Uani 1 1 d . B .
H7 H 0.6264 1.1291 0.1321 0.072 Uiso 1 1 calc R . .
C51 C 0.6448(4) 1.2680(4) 0.1759(4) 0.0625(15) Uani 1 1 d DU . .
C52 C 0.6889(19) 1.3077(13) 0.2355(10) 0.084(6) Uani 0.455(17) 1 d PDU B 1
H52 H 0.7206 1.2550 0.2762 0.101 Uiso 0.455(17) 1 calc PR B 1
C53 C 0.6878(18) 1.4210(12) 0.2370(11) 0.076(5) Uani 0.455(17) 1 d PDU B 1
H53 H 0.7207 1.4436 0.2769 0.091 Uiso 0.455(17) 1 calc PR B 1
C54 C 0.6387(19) 1.4998(14) 0.1802(13) 0.070(5) Uani 0.455(17) 1 d PDU B 1
H54 H 0.6304 1.5752 0.1837 0.085 Uiso 0.455(17) 1 calc PR B 1
C55 C 0.6020(17) 1.4650(11) 0.1180(13) 0.084(5) Uani 0.455(17) 1 d PDU B 1
H55 H 0.5801 1.5187 0.0735 0.101 Uiso 0.455(17) 1 calc PR B 1
C56 C 0.5977(17) 1.3517(10) 0.1212(12) 0.082(5) Uani 0.455(17) 1 d PDU B 1
H56 H 0.5596 1.3298 0.0832 0.098 Uiso 0.455(17) 1 calc PR B 1
C52A C 0.6438(13) 1.3145(10) 0.2395(7) 0.061(4) Uani 0.545(17) 1 d PDU B 2
H52A H 0.6444 1.2687 0.2926 0.073 Uiso 0.545(17) 1 calc PR B 2
C53A C 0.6417(15) 1.4311(10) 0.2248(10) 0.077(4) Uani 0.545(17) 1 d PDU B 2
H53A H 0.6305 1.4629 0.2701 0.092 Uiso 0.545(17) 1 calc PR B 2
C54A C 0.6552(17) 1.5025(12) 0.1478(10) 0.077(5) Uani 0.545(17) 1 d PDU B 2
H54A H 0.6597 1.5813 0.1404 0.093 Uiso 0.545(17) 1 calc PR B 2
C55A C 0.6620(15) 1.4571(9) 0.0811(10) 0.084(4) Uani 0.545(17) 1 d PDU B 2
H55A H 0.6694 1.5043 0.0275 0.101 Uiso 0.545(17) 1 calc PR B 2
C56A C 0.6578(15) 1.3400(9) 0.0949(8) 0.079(4) Uani 0.545(17) 1 d PDU B 2
H56A H 0.6635 1.3078 0.0500 0.095 Uiso 0.545(17) 1 calc PR B 2

loop_
_atom_site_aniso_label
_atom_site_aniso_U_11
_atom_site_aniso_U_22
_atom_site_aniso_U_33
_atom_site_aniso_U_23
_atom_site_aniso_U_13
_atom_site_aniso_U_12
B1 0.039(3) 0.042(3) 0.064(4) -0.010(3) -0.006(3) 0.004(2)
C1 0.037(2) 0.050(3) 0.052(4) -0.015(3) -0.008(2) 0.0018(19)
C2 0.043(2) 0.047(3) 0.053(4) -0.021(3) -0.008(2) 0.007(2)
C3 0.042(2) 0.048(3) 0.053(4) -0.019(3) -0.002(2) 0.003(2)
C4 0.050(3) 0.053(3) 0.059(4) -0.021(3) -0.004(2) 0.004(2)
C5 0.062(3) 0.059(3) 0.060(4) -0.012(3) 0.005(3) -0.010(2)
C6 0.038(2) 0.057(3) 0.072(4) -0.028(3) -0.001(2) 0.004(2)
C11 0.044(2) 0.048(3) 0.064(4) -0.013(3) -0.014(2) 0.002(2)
C12 0.044(2) 0.049(3) 0.076(4) -0.017(3) -0.004(3) 0.007(2)
C13 0.050(3) 0.052(3) 0.133(6) -0.041(4) -0.006(3) 0.005(2)
C14 0.043(3) 0.062(4) 0.157(7) -0.033(4) -0.021(4) 0.010(3)
C15 0.050(3) 0.070(4) 0.143(7) -0.034(4) -0.045(4) 0.012(3)
C16 0.052(3) 0.052(3) 0.090(5) -0.015(3) -0.027(3) -0.003(2)
C17 0.058(3) 0.067(3) 0.091(5) -0.044(3) -0.010(3) 0.008(3)
C18 0.069(3) 0.091(4) 0.180(7) -0.052(5) -0.031(4) 0.026(3)
C19 0.067(3) 0.075(4) 0.101(5) -0.025(4) -0.045(3) 0.003(3)
P1 0.0390(6) 0.0451(7) 0.0596(10) -0.0167(6) -0.0094(6) 0.0017(5)
C21 0.049(9) 0.053(8) 0.055(8) -0.020(6) -0.008(6) -0.001(6)
C22 0.052(9) 0.069(8) 0.052(8) -0.015(6) -0.009(6) -0.003(6)
C23 0.078(10) 0.084(8) 0.073(8) -0.020(6) -0.012(7) 0.000(7)
C24 0.064(8) 0.072(8) 0.051(7) -0.017(6) -0.007(6) -0.002(6)
C25 0.060(9) 0.058(8) 0.059(8) -0.002(6) -0.016(6) -0.001(6)
C26 0.052(9) 0.056(8) 0.059(9) -0.012(6) -0.014(7) 0.011(7)
C27 0.071(10) 0.055(8) 0.072(9) -0.021(6) -0.009(7) -0.011(6)
C28 0.091(10) 0.108(10) 0.073(10) -0.020(7) -0.008(7) 0.000(8)
C29 0.053(9) 0.061(10) 0.066(11) -0.010(7) -0.013(8) -0.009(7)
C21A 0.054(9) 0.052(7) 0.062(8) -0.011(6) -0.014(6) 0.004(6)
C22A 0.060(9) 0.065(6) 0.054(7) -0.016(5) -0.006(5) 0.001(5)
C23A 0.072(8) 0.067(7) 0.065(7) -0.029(5) -0.014(5) 0.002(5)
C24A 0.077(8) 0.086(7) 0.061(7) -0.016(6) -0.017(6) -0.004(6)
C25A 0.064(8) 0.067(7) 0.063(7) -0.005(5) -0.018(6) -0.001(5)
C26A 0.052(7) 0.055(7) 0.061(7) -0.005(6) -0.018(6) -0.002(6)
C27A 0.072(9) 0.066(8) 0.069(8) -0.032(6) -0.001(6) -0.002(6)
C28A 0.123(10) 0.114(9) 0.085(9) -0.023(7) -0.012(7) -0.011(8)
C29A 0.060(9) 0.059(9) 0.072(10) -0.004(6) -0.016(8) -0.002(7)
C31 0.043(3) 0.047(3) 0.075(4) -0.001(3) -0.015(3) -0.008(2)
F32 0.0748(19) 0.073(2) 0.087(3) -0.0320(19) -0.0312(18) -0.0030(16)
C32 0.057(3) 0.052(3) 0.079(5) 0.003(3) -0.027(3) -0.014(2)
F33 0.126(3) 0.122(3) 0.125(4) -0.025(3) -0.072(3) -0.030(3)
C33 0.087(4) 0.077(4) 0.101(6) -0.001(4) -0.049(4) -0.026(4)
F34 0.107(3) 0.170(4) 0.159(4) 0.014(3) -0.088(3) -0.041(3)
C34 0.079(4) 0.087(4) 0.120(6) 0.014(4) -0.060(4) -0.027(4)
F35 0.0483(19) 0.136(3) 0.181(5) 0.020(3) -0.036(2) 0.010(2)
C35 0.038(3) 0.082(4) 0.138(7) 0.029(5) -0.036(4) -0.010(3)
F36 0.0425(16) 0.077(2) 0.140(4) -0.008(2) 0.0047(19) 0.0123(15)
C36 0.041(3) 0.068(4) 0.104(6) 0.006(4) -0.009(3) -0.003(3)
C41 0.041(2) 0.047(3) 0.077(4) -0.010(3) -0.002(3) 0.007(2)
F42 0.0710(18) 0.0588(18) 0.088(3) -0.0218(18) -0.0127(18) -0.0143(14)
C42 0.041(2) 0.059(3) 0.076(5) -0.007(3) -0.008(3) -0.002(2)
F43 0.100(2) 0.058(2) 0.121(4) 0.008(2) -0.017(2) -0.0269(18)
C43 0.051(3) 0.051(3) 0.097(6) 0.002(3) -0.011(3) -0.005(3)
F44 0.092(2) 0.093(3) 0.111(4) 0.024(3) 0.026(2) -0.013(2)
C44 0.056(3) 0.075(4) 0.086(5) 0.009(4) 0.014(3) 0.010(3)
F45 0.152(3) 0.092(3) 0.101(3) 0.001(2) 0.059(3) 0.034(2)
C45 0.081(4) 0.067(4) 0.093(6) 0.000(4) 0.032(4) 0.028(3)
F46 0.151(3) 0.058(2) 0.092(3) -0.013(2) 0.046(2) 0.019(2)
C46 0.077(4) 0.045(3) 0.091(5) -0.005(3) 0.029(4) 0.014(3)
C7 0.059(3) 0.049(3) 0.069(4) -0.012(3) -0.012(3) 0.002(2)
C51 0.055(3) 0.051(3) 0.073(4) -0.004(3) -0.006(3) -0.003(2)
C52 0.091(10) 0.062(7) 0.089(9) -0.020(6) 0.005(7) 0.014(7)
C53 0.083(9) 0.056(7) 0.081(8) -0.016(6) -0.005(7) 0.013(6)
C54 0.078(7) 0.062(7) 0.063(9) -0.012(7) 0.000(7) 0.016(6)
C55 0.086(8) 0.072(7) 0.092(9) -0.013(7) -0.022(7) 0.010(6)
C56 0.076(8) 0.068(7) 0.097(9) -0.008(6) -0.022(7) 0.009(6)
C52A 0.060(7) 0.046(5) 0.065(6) -0.016(5) 0.013(5) 0.021(5)
C53A 0.081(8) 0.061(7) 0.083(8) -0.018(6) -0.007(6) 0.021(6)
C54A 0.086(8) 0.062(6) 0.080(9) -0.018(6) -0.006(8) -0.003(5)
C55A 0.096(8) 0.065(6) 0.082(8) 0.004(6) -0.021(6) -0.008(6)
C56A 0.084(8) 0.064(6) 0.089(8) -0.013(6) -0.021(6) -0.010(5)

loop_
_atom_type_symbol
_atom_type_description
_atom_type_scat_dispersion_real
_atom_type_scat_dispersion_imag
_atom_type_scat_source
C C 0.0033 0.0016 'International Tables Vol C Tables 4.2.6.8 and 6.1.1.4'
H H 0.0000 0.0000 'International Tables Vol C Tables 4.2.6.8 and 6.1.1.4'
B B 0.0013 0.0007 'International Tables Vol C Tables 4.2.6.8 and 6.1.1.4'
F F 0.0171 0.0103 'International Tables Vol C Tables 4.2.6.8 and 6.1.1.4'
P P 0.1023 0.0942 'International Tables Vol C Tables 4.2.6.8 and 6.1.1.4'

loop_
_geom_angle_atom_site_label_1
_geom_angle_atom_site_label_2
_geom_angle_atom_site_label_3
_geom_angle
C6 B1 C41 115.7(5)
C6 B1 C31 108.9(4)
C41 B1 C31 102.7(4)
C6 B1 C1 109.0(4)
C41 B1 C1 111.5(4)
C31 B1 C1 108.7(4)
C2 C1 B1 111.3(4)
C2 C1 P1 98.3(3)
B1 C1 P1 118.5(3)
C2 C1 H1 109.4
B1 C1 H1 109.4
P1 C1 H1 109.4
C3 C2 C1 119.2(5)
C3 C2 H2 120.4
C1 C2 H2 120.4
C2 C3 C5 126.0(5)
C2 C3 C4 114.4(5)
C5 C3 C4 119.4(4)
C3 C4 P1 100.1(3)
C3 C4 H4A 111.8
P1 C4 H4A 111.8
C3 C4 H4B 111.8
P1 C4 H4B 111.8
H4A C4 H4B 109.5
C3 C5 H5A 109.5
C3 C5 H5B 109.5
H5A C5 H5B 109.5
C3 C5 H5C 109.5
H5A C5 H5C 109.5
H5B C5 H5C 109.5
C7 C6 B1 125.7(6)
C7 C6 H6 117.1
B1 C6 H6 117.1
C12 C11 C16 118.4(4)
C12 C11 P1 125.7(4)
C16 C11 P1 115.9(4)
C13 C12 C11 119.4(5)
C13 C12 C17 114.5(5)
C11 C12 C17 126.1(4)
C14 C13 C12 123.0(6)
C14 C13 H13 118.5
C12 C13 H13 118.5
C13 C14 C15 117.2(5)
C13 C14 C18 121.2(6)
C15 C14 C18 121.6(6)
C16 C15 C14 123.2(5)
C16 C15 H15 118.4
C14 C15 H15 118.4
C15 C16 C11 118.8(5)
C15 C16 C19 116.5(5)
C11 C16 C19 124.7(4)
C12 C17 H17A 109.5
C12 C17 H17B 109.5
H17A C17 H17B 109.5
C12 C17 H17C 109.5
H17A C17 H17C 109.5
H17B C17 H17C 109.5
C14 C18 H18A 109.5
C14 C18 H18B 109.5
H18A C18 H18B 109.5
C14 C18 H18C 109.5
H18A C18 H18C 109.5
H18B C18 H18C 109.5
C16 C19 H19A 109.5
C16 C19 H19B 109.5
H19A C19 H19B 109.5
C16 C19 H19C 109.5
H19A C19 H19C 109.5
H19B C19 H19C 109.5
C21 P1 C21A 6(2)
C21 P1 C1 115(2)
C21A P1 C1 111.0(17)
C21 P1 C4 117.0(6)
C21A P1 C4 121.9(6)
C1 P1 C4 95.0(2)
C21 P1 C11 109.4(18)
C21A P1 C11 109.4(15)
C1 P1 C11 114.8(2)
C4 P1 C11 104.5(2)
C22 C21 C26 118.6(12)
C22 C21 P1 126.1(12)
C26 C21 P1 115.3(11)
C23 C22 C21 118.9(13)
C23 C22 C27 115.7(14)
C21 C22 C27 125.3(14)
C24 C23 C22 122.3(14)
C24 C23 H23 118.9
C22 C23 H23 118.9
C23 C24 C25 118.3(12)
C23 C24 C28 123.9(13)
C25 C24 C28 117.8(13)
C24 C25 C26 121.3(14)
C24 C25 H25 119.4
C26 C25 H25 119.4
C25 C26 C21 120.2(13)
C25 C26 C29 116.2(15)
C21 C26 C29 123.6(14)
C22A C21A C26A 119.2(11)
C22A C21A P1 124.1(10)
C26A C21A P1 116.4(9)
C23A C22A C21A 119.1(11)
C23A C22A C27A 116.1(11)
C21A C22A C27A 124.6(12)
C24A C23A C22A 122.1(11)
C24A C23A H23A 119.0
C22A C23A H23A 119.0
C25A C24A C23A 117.7(11)
C25A C24A C28A 121.2(12)
C23A C24A C28A 121.1(12)
C24A C25A C26A 122.4(13)
C24A C25A H25A 118.8
C26A C25A H25A 118.8
C25A C26A C21A 119.1(13)
C25A C26A C29A 118.2(13)
C21A C26A C29A 122.6(13)
C22A C27A H27D 109.5
C22A C27A H27E 109.5
H27D C27A H27E 109.5
C22A C27A H27F 109.5
H27D C27A H27F 109.5
H27E C27A H27F 109.5
C24A C28A H28D 109.5
C24A C28A H28E 109.5
H28D C28A H28E 109.5
C24A C28A H28F 109.5
H28D C28A H28F 109.5
H28E C28A H28F 109.5
C26A C29A H29D 109.5
C26A C29A H29E 109.5
H29D C29A H29E 109.5
C26A C29A H29F 109.5
H29D C29A H29F 109.5
H29E C29A H29F 109.5
C32 C31 C36 111.3(6)
C32 C31 B1 130.3(4)
C36 C31 B1 118.3(6)
C33 C32 F32 113.8(6)
C33 C32 C31 125.3(6)
F32 C32 C31 120.9(5)
C32 C33 F33 120.2(7)
C32 C33 C34 120.6(8)
F33 C33 C34 119.2(7)
F34 C34 C35 120.7(8)
F34 C34 C33 121.4(9)
C35 C34 C33 117.8(7)
F35 C35 C34 120.7(7)
F35 C35 C36 119.5(9)
C34 C35 C36 119.8(6)
F36 C36 C35 115.5(6)
F36 C36 C31 119.3(6)
C35 C36 C31 125.1(8)
C46 C41 C42 112.1(5)
C46 C41 B1 127.0(5)
C42 C41 B1 120.8(5)
F42 C42 C43 116.1(5)
F42 C42 C41 119.2(5)
C43 C42 C41 124.7(6)
C44 C43 F43 119.6(6)
C44 C43 C42 120.1(6)
F43 C43 C42 120.3(6)
C43 C44 F44 121.2(6)
C43 C44 C45 118.8(6)
F44 C44 C45 119.9(7)
F45 C45 C44 119.6(6)
F45 C45 C46 120.7(6)
C44 C45 C46 119.7(6)
F46 C46 C45 115.4(6)
F46 C46 C41 120.1(5)
C45 C46 C41 124.5(6)
C6 C7 C51 129.0(6)
C6 C7 H7 115.5
C51 C7 H7 115.5
C52A C51 C56 102.6(10)
C52A C51 C52 21.1(9)
C56 C51 C52 113.3(10)
C52A C51 C56A 119.1(8)
C56 C51 C56A 31.9(7)
C52 C51 C56A 118.3(10)
C52A C51 C7 126.2(7)
C56 C51 C7 124.3(8)
C52 C51 C7 121.8(8)
C56A C51 C7 114.7(7)
C53 C52 C51 123.1(14)
C53 C52 H52 118.4
C51 C52 H52 118.4
C54 C53 C52 120.1(15)
C54 C53 H53 119.9
C52 C53 H53 119.9
C53 C54 C55 118.1(14)
C53 C54 H54 121.0
C55 C54 H54 121.0
C56 C55 C54 119.8(14)
C56 C55 H55 120.1
C54 C55 H55 120.1
C51 C56 C55 124.8(13)
C51 C56 H56 117.6
C55 C56 H56 117.6
C51 C52A C53A 118.5(11)
C51 C52A H52A 120.8
C53A C52A H52A 120.8
C54A C53A C52A 123.5(13)
C54A C53A H53A 118.3
C52A C53A H53A 118.3
C53A C54A C55A 118.9(12)
C53A C54A H54A 120.5
C55A C54A H54A 120.5
C54A C55A C56A 118.4(12)
C54A C55A H55A 120.8
C56A C55A H55A 120.8
C55A C56A C51 121.1(11)
C55A C56A H56A 119.4
C51 C56A H56A 119.4

loop_
_geom_bond_atom_site_label_1
_geom_bond_atom_site_label_2
_geom_bond_distance
B1 C6 1.602(7)
B1 C41 1.668(8)
B1 C31 1.671(8)
B1 C1 1.703(6)
C1 C2 1.502(7)
C1 P1 1.819(5)
C1 H1 0.9900
C2 C3 1.322(6)
C2 H2 0.9400
C3 C5 1.490(7)
C3 C4 1.519(7)
C4 P1 1.820(5)
C4 H4A 0.9800
C4 H4B 0.9800
C5 H5A 0.9700
C5 H5B 0.9700
C5 H5C 0.9700
C6 C7 1.329(7)
C6 H6 0.9400
C11 C12 1.414(7)
C11 C16 1.429(7)
C11 P1 1.838(4)
C12 C13 1.388(6)
C12 C17 1.525(8)
C13 C14 1.378(9)
C13 H13 0.9400
C14 C15 1.388(9)
C14 C18 1.532(7)
C15 C16 1.386(7)
C15 H15 0.9400
C16 C19 1.504(8)
C17 H17A 0.9700
C17 H17B 0.9700
C17 H17C 0.9700
C18 H18A 0.9700
C18 H18B 0.9700
C18 H18C 0.9700
C19 H19A 0.9700
C19 H19B 0.9700
C19 H19C 0.9700
P1 C21 1.807(12)
P1 C21A 1.809(10)
C21 C22 1.408(12)
C21 C26 1.413(14)
C22 C23 1.399(13)
C22 C27 1.515(13)
C23 C24 1.382(13)
C23 H23 0.9400
C24 C25 1.383(13)
C24 C28 1.503(13)
C25 C26 1.392(12)
C25 H25 0.9400
C26 C29 1.514(13)
C27 H27A 0.9700
C27 H27B 0.9700
C27 H27C 0.9700
C28 H28A 0.9700
C28 H28B 0.9700
C28 H28C 0.9700
C29 H29A 0.9700
C29 H29B 0.9700
C29 H29C 0.9700
C21A C22A 1.414(12)
C21A C26A 1.415(12)
C22A C23A 1.401(11)
C22A C27A 1.521(12)
C23A C24A 1.393(12)
C23A H23A 0.9400
C24A C25A 1.386(12)
C24A C28A 1.512(12)
C25A C26A 1.397(12)
C25A H25A 0.9400
C26A C29A 1.518(13)
C27A H27D 0.9700
C27A H27E 0.9700
C27A H27F 0.9700
C28A H28D 0.9700
C28A H28E 0.9700
C28A H28F 0.9700
C29A H29D 0.9700
C29A H29E 0.9700
C29A H29F 0.9700
C31 C32 1.391(8)
C31 C36 1.391(7)
F32 C32 1.365(6)
C32 C33 1.360(8)
F33 C33 1.368(9)
C33 C34 1.369(10)
F34 C34 1.331(8)
C34 C35 1.361(11)
F35 C35 1.351(8)
C35 C36 1.384(10)
F36 C36 1.358(8)
C41 C46 1.386(8)
C41 C42 1.400(7)
F42 C42 1.357(7)
C42 C43 1.367(8)
F43 C43 1.357(6)
C43 C44 1.350(9)
F44 C44 1.353(7)
C44 C45 1.372(9)
F45 C45 1.352(8)
C45 C46 1.377(8)
F46 C46 1.352(7)
C7 C51 1.464(7)
C7 H7 0.9400
C51 C52A 1.349(11)
C51 C56 1.373(13)
C51 C52 1.409(12)
C51 C56A 1.423(12)
C52 C53 1.391(13)
C52 H52 0.9400
C53 C54 1.373(13)
C53 H53 0.9400
C54 C55 1.378(13)
C54 H54 0.9400
C55 C56 1.374(13)
C55 H55 0.9400
C56 H56 0.9400
C52A C53A 1.382(12)
C52A H52A 0.9400
C53A C54A 1.367(12)
C53A H53A 0.9400
C54A C55A 1.380(12)
C54A H54A 0.9400
C55A C56A 1.391(11)
C55A H55A 0.9400
C56A H56A 0.9400

loop_
_geom_torsion_atom_site_label_1
_geom_torsion_atom_site_label_2
_geom_torsion_atom_site_label_3
_geom_torsion_atom_site_label_4
_geom_torsion
C6 B1 C1 C2 -52.6(6)
C41 B1 C1 C2 178.4(4)
C31 B1 C1 C2 66.0(5)
C6 B1 C1 P1 60.2(5)
C41 B1 C1 P1 -68.7(5)
C31 B1 C1 P1 178.8(3)
B1 C1 C2 C3 100.9(5)
P1 C1 C2 C3 -24.2(4)
C1 C2 C3 C5 -173.5(4)
C1 C2 C3 C4 1.3(6)
C2 C3 C4 P1 22.5(4)
C5 C3 C4 P1 -162.3(3)
C41 B1 C6 C7 -145.9(5)
C31 B1 C6 C7 -30.9(6)
C1 B1 C6 C7 87.5(6)
C16 C11 C12 C13 1.8(8)
P1 C11 C12 C13 -179.6(4)
C16 C11 C12 C17 -179.8(5)
P1 C11 C12 C17 -1.1(8)
C11 C12 C13 C14 -1.7(9)
C17 C12 C13 C14 179.7(6)
C12 C13 C14 C15 0.9(10)
C12 C13 C14 C18 -179.7(6)
C13 C14 C15 C16 -0.2(10)
C18 C14 C15 C16 -179.7(7)
C14 C15 C16 C11 0.4(10)
C14 C15 C16 C19 178.5(6)
C12 C11 C16 C15 -1.2(8)
P1 C11 C16 C15 -179.9(5)
C12 C11 C16 C19 -179.2(5)
P1 C11 C16 C19 2.1(7)
C2 C1 P1 C21 154.5(10)
B1 C1 P1 C21 34.7(11)
C2 C1 P1 C21A 158.4(8)
B1 C1 P1 C21A 38.6(9)
C2 C1 P1 C4 31.5(3)
B1 C1 P1 C4 -88.4(4)
C2 C1 P1 C11 -77.0(3)
B1 C1 P1 C11 163.2(3)
C3 C4 P1 C21 -153(2)
C3 C4 P1 C21A -150(2)
C3 C4 P1 C1 -31.6(3)
C3 C4 P1 C11 85.5(3)
C12 C11 P1 C21 127.3(13)
C16 C11 P1 C21 -54.1(13)
C12 C11 P1 C21A 121.3(12)
C16 C11 P1 C21A -60.1(12)
C12 C11 P1 C1 -4.2(6)
C16 C11 P1 C1 174.5(4)
C12 C11 P1 C4 -106.7(5)
C16 C11 P1 C4 71.9(4)
C21A P1 C21 C22 -151(38)
C1 P1 C21 C22 -111(5)
C4 P1 C21 C22 -1(6)
C11 P1 C21 C22 118(5)
C21A P1 C21 C26 30(30)
C1 P1 C21 C26 70(5)
C4 P1 C21 C26 -180(4)
C11 P1 C21 C26 -61(5)
C26 C21 C22 C23 -4(7)
P1 C21 C22 C23 177(3)
C26 C21 C22 C27 174(4)
P1 C21 C22 C27 -5(7)
C21 C22 C23 C24 -2(4)
C27 C22 C23 C24 179.6(19)
C22 C23 C24 C25 7(3)
C22 C23 C24 C28 -174(2)
C23 C24 C25 C26 -6(4)
C28 C24 C25 C26 175(3)
C24 C25 C26 C21 0(7)
C24 C25 C26 C29 176(4)
C22 C21 C26 C25 5(8)
P1 C21 C26 C25 -176(4)
C22 C21 C26 C29 -171(5)
P1 C21 C26 C29 8(8)
C21 P1 C21A C22A 37(30)
C1 P1 C21A C22A -104(4)
C4 P1 C21A C22A 6(5)
C11 P1 C21A C22A 128(4)
C21 P1 C21A C26A -149(37)
C1 P1 C21A C26A 70(4)
C4 P1 C21A C26A -180(3)
C11 P1 C21A C26A -58(4)
C26A C21A C22A C23A -1(6)
P1 C21A C22A C23A 173(3)
C26A C21A C22A C27A 175(3)
P1 C21A C22A C27A -11(6)
C21A C22A C23A C24A -4(4)
C27A C22A C23A C24A 179.4(16)
C22A C23A C24A C25A 7(3)
C22A C23A C24A C28A -171.8(17)
C23A C24A C25A C26A -5(4)
C28A C24A C25A C26A 174(3)
C24A C25A C26A C21A 0(6)
C24A C25A C26A C29A -177(3)
C22A C21A C26A C25A 3(7)
P1 C21A C26A C25A -171(3)
C22A C21A C26A C29A 180(4)
P1 C21A C26A C29A 5(7)
C6 B1 C31 C32 130.1(5)
C41 B1 C31 C32 -106.7(6)
C1 B1 C31 C32 11.5(7)
C6 B1 C31 C36 -52.3(6)
C41 B1 C31 C36 70.9(5)
C1 B1 C31 C36 -170.9(4)
C36 C31 C32 C33 0.5(8)
B1 C31 C32 C33 178.3(5)
C36 C31 C32 F32 -177.2(4)
B1 C31 C32 F32 0.5(8)
F32 C32 C33 F33 -1.7(8)
C31 C32 C33 F33 -179.6(5)
F32 C32 C33 C34 178.9(5)
C31 C32 C33 C34 0.9(10)
C32 C33 C34 F34 -178.9(6)
F33 C33 C34 F34 1.6(10)
C32 C33 C34 C35 -1.8(10)
F33 C33 C34 C35 178.8(6)
F34 C34 C35 F35 -2.1(11)
C33 C34 C35 F35 -179.2(5)
F34 C34 C35 C36 178.3(5)
C33 C34 C35 C36 1.1(10)
F35 C35 C36 F36 4.3(8)
C34 C35 C36 F36 -176.1(6)
F35 C35 C36 C31 -179.2(5)
C34 C35 C36 C31 0.4(10)
C32 C31 C36 F36 175.2(5)
B1 C31 C36 F36 -2.9(7)
C32 C31 C36 C35 -1.2(8)
B1 C31 C36 C35 -179.3(5)
C6 B1 C41 C46 1.7(8)
C31 B1 C41 C46 -116.7(6)
C1 B1 C41 C46 127.1(6)
C6 B1 C41 C42 177.3(4)
C31 B1 C41 C42 58.9(5)
C1 B1 C41 C42 -57.3(6)
C46 C41 C42 F42 179.8(5)
B1 C41 C42 F42 3.6(7)
C46 C41 C42 C43 0.8(8)
B1 C41 C42 C43 -175.4(5)
F42 C42 C43 C44 -178.9(5)
C41 C42 C43 C44 0.1(9)
F42 C42 C43 F43 1.2(7)
C41 C42 C43 F43 -179.8(5)
F43 C43 C44 F44 0.6(9)
C42 C43 C44 F44 -179.3(5)
F43 C43 C44 C45 178.7(5)
C42 C43 C44 C45 -1.2(9)
C43 C44 C45 F45 -178.7(6)
F44 C44 C45 F45 -0.7(10)
C43 C44 C45 C46 1.4(10)
F44 C44 C45 C46 179.5(6)
F45 C45 C46 F46 -2.5(10)
C44 C45 C46 F46 177.4(6)
F45 C45 C46 C41 179.7(6)
C44 C45 C46 C41 -0.5(11)
C42 C41 C46 F46 -178.4(5)
B1 C41 C46 F46 -2.4(9)
C42 C41 C46 C45 -0.6(9)
B1 C41 C46 C45 175.3(6)
B1 C6 C7 C51 178.9(5)
C6 C7 C51 C52A -8.4(11)
C6 C7 C51 C56 -154.2(12)
C6 C7 C51 C52 16.5(13)
C6 C7 C51 C56A 170.7(9)
C52A C51 C52 C53 -65(3)
C56 C51 C52 C53 -2(2)
C56A C51 C52 C53 33(2)
C7 C51 C52 C53 -173.4(13)
C51 C52 C53 C54 2(3)
C52 C53 C54 C55 -6(3)
C53 C54 C55 C56 10(3)
C52A C51 C56 C55 25.2(19)
C52 C51 C56 C55 6(2)
C56A C51 C56 C55 -101(2)
C7 C51 C56 C55 177.5(13)
C54 C55 C56 C51 -11(3)
C56 C51 C52A C53A -22.2(15)
C52 C51 C52A C53A 101(3)
C56A C51 C52A C53A 7.1(16)
C7 C51 C52A C53A -173.8(9)
C51 C52A C53A C54A -8(2)
C52A C53A C54A C55A 5(3)
C53A C54A C55A C56A -1(2)
C54A C55A C56A C51 1(2)
C52A C51 C56A C55A -3.9(17)
C56 C51 C56A C55A 61.1(18)
C52 C51 C56A C55A -27.9(17)
C7 C51 C56A C55A 177.0(10)

loop_
_platon_squeeze_void_nr
_platon_squeeze_void_average_x
_platon_squeeze_void_average_y
_platon_squeeze_void_average_z
_platon_squeeze_void_volume
_platon_squeeze_void_count_electrons
_platon_squeeze_void_content
1 0.000 0.500 0.186 490 47 ' '
